data_4110406
loop_
_publ_author_name
'Adam M. Johns'
'Masaru Utsunomiya'
'Christopher D. Incarvito'
'John F. Hartwig'

_publ_contact_author
;
     Prof. John F. Hartwig
     Department of Chemistry
     Yale University
     225 Prospect St
     PO Box 208107
     New Haven, CT 06520-8107
     USA
;
_publ_contact_author_email john.hartwig@yale.edu
_publ_contact_author_fax '+203 432 6144'
_publ_contact_author_phone '+203 432 3917'
_publ_section_title
;
 A Highly Active Palladium Catalyst for Intermolecular Hydroamination.
 Factors that Control Reactivity and Additions of Functionalized Anilines
 to Dienes and Vinylarenes
;
_journal_name_full 'Journal of the American Chemical Society'
_journal_page_first 1828
_journal_page_last 1839
_journal_paper_doi 10.1021/ja056003z
_journal_volume 128
_journal_year 2006
_chemical_formula_sum 'C42.5 H36 Cl F3 Fe O3 P2 Pd S'
_chemical_formula_weight 943.41
_chemical_name_systematic
; 
 ? 
;
_space_group_IT_number 2
_symmetry_cell_setting triclinic
_symmetry_space_group_name_Hall '-P 1'
_symmetry_space_group_name_H-M 'P -1'
_atom_sites_solution_hydrogens geom
_atom_sites_solution_primary direct
_atom_sites_solution_secondary difmap
_audit_creation_method SHELXL-97
_cell_angle_alpha 63.91(3)
_cell_angle_beta 81.69(3)
_cell_angle_gamma 77.45(3)
_cell_formula_units_Z 4
_cell_length_a 10.426(2)
_cell_length_b 20.056(4)
_cell_length_c 21.214(4)
_cell_measurement_temperature 173(2)
_cell_volume 3882.7(17)
_computing_cell_refinement Denzo
_computing_data_collection 'Nonius Collect'
_computing_data_reduction Denzo
_computing_molecular_graphics XP
_computing_publication_material XCIF
_computing_structure_refinement 'SHELXL-97 (Sheldrick, 1997)'
_computing_structure_solution 'SHELXS-97 (Sheldrick, 1990)'
_diffrn_ambient_temperature 173(2)
_diffrn_measured_fraction_theta_full 0.995
_diffrn_measured_fraction_theta_max 0.995
_diffrn_measurement_device_type 'Nonius KappaCCD'
_diffrn_measurement_method '\w scans'
_diffrn_radiation_monochromator graphite
_diffrn_radiation_source 'fine-focus sealed tube'
_diffrn_radiation_type MoK\a
_diffrn_radiation_wavelength 0.71073
_diffrn_reflns_av_R_equivalents 0.0651
_diffrn_reflns_av_sigmaI/netI 0.1344
_diffrn_reflns_limit_h_max 13
_diffrn_reflns_limit_h_min -13
_diffrn_reflns_limit_k_max 25
_diffrn_reflns_limit_k_min -26
_diffrn_reflns_limit_l_max 28
_diffrn_reflns_limit_l_min -27
_diffrn_reflns_number 32734
_diffrn_reflns_theta_full 28.30
_diffrn_reflns_theta_max 28.30
_diffrn_reflns_theta_min 2.00
_exptl_absorpt_coefficient_mu 1.096
_exptl_absorpt_correction_T_max 0.8983
_exptl_absorpt_correction_T_min 0.8528
_exptl_absorpt_correction_type none
_exptl_crystal_colour yellow
_exptl_crystal_density_diffrn 1.614
_exptl_crystal_description block
_exptl_crystal_F_000 1908
_exptl_crystal_size_max 0.15
_exptl_crystal_size_mid 0.10
_exptl_crystal_size_min 0.10
_refine_diff_density_max 0.594
_refine_diff_density_min -0.800
_refine_diff_density_rms 0.118
_refine_ls_extinction_method none
_refine_ls_goodness_of_fit_ref 0.978
_refine_ls_hydrogen_treatment mixed
_refine_ls_matrix_type full
_refine_ls_number_parameters 1006
_refine_ls_number_reflns 19196
_refine_ls_number_restraints 0
_refine_ls_restrained_S_all 0.978
_refine_ls_R_factor_all 0.1224
_refine_ls_R_factor_gt 0.0501
_refine_ls_shift/su_max 0.101
_refine_ls_shift/su_mean 0.005
_refine_ls_structure_factor_coef Fsqd
_refine_ls_weighting_details 'calc w=1/[\s^2^(Fo^2^)+(0.0225P)^2^+0.0000P] where P=(Fo^2^+2Fc^2^)/3'
_refine_ls_weighting_scheme calc
_refine_ls_wR_factor_gt 0.0762
_refine_ls_wR_factor_ref 0.0897
_reflns_number_gt 10960
_reflns_number_total 19196
_reflns_threshold_expression >2sigma(I)
_cod_data_source_file ja056003zsi20050831_105453.cif
_cod_data_source_block aj08
_cod_original_cell_volume 3882.8(13)
_cod_original_formula_sum 'C42.50 H36 Cl F3 Fe O3 P2 Pd S'
_cod_database_code 4110406

loop_
_symmetry_equiv_pos_as_xyz
'x, y, z'
'-x, -y, -z'

loop_
_atom_site_label
_atom_site_type_symbol
_atom_site_fract_x
_atom_site_fract_y
_atom_site_fract_z
_atom_site_U_iso_or_equiv
_atom_site_adp_type
_atom_site_occupancy
_atom_site_symmetry_multiplicity
_atom_site_calc_flag
_atom_site_refinement_flags
Pd1 Pd 0.00878(3) 0.249214(15) 0.727672(14) 0.01926(8) Uani 1 1 d .
Fe1 Fe -0.26090(5) 0.24900(3) 0.89457(3) 0.02098(13) Uani 1 1 d .
P1 P 0.01598(9) 0.15390(5) 0.84279(5) 0.0185(2) Uani 1 1 d .
P2 P -0.09651(10) 0.35198(5) 0.74527(5) 0.0211(2) Uani 1 1 d .
C1 C -0.0992(3) 0.16725(19) 0.91049(18) 0.0198(8) Uani 1 1 d .
C2 C -0.0898(3) 0.21470(19) 0.94330(18) 0.0218(9) Uani 1 1 d .
H2A H -0.0194 0.2456 0.9326 0.026 Uiso 1 1 calc R
C3 C -0.1962(4) 0.2105(2) 0.99354(19) 0.0286(10) Uani 1 1 d .
H3A H -0.2149 0.2384 1.0239 0.034 Uiso 1 1 calc R
C4 C -0.2728(4) 0.1605(2) 0.99273(19) 0.0290(10) Uani 1 1 d .
H4A H -0.3553 0.1471 1.0222 0.035 Uiso 1 1 calc R
C5 C -0.2125(4) 0.13391(19) 0.94192(18) 0.0239(9) Uani 1 1 d .
H5A H -0.2456 0.0983 0.9294 0.029 Uiso 1 1 calc R
C6 C -0.2464(3) 0.33582(19) 0.79886(19) 0.0221(9) Uani 1 1 d .
C7 C -0.3048(4) 0.3638(2) 0.85034(19) 0.0294(10) Uani 1 1 d .
H7A H -0.2692 0.3982 0.8634 0.035 Uiso 1 1 calc R
C8 C -0.4216(4) 0.3334(2) 0.8793(2) 0.0335(10) Uani 1 1 d .
H8A H -0.4818 0.3419 0.9173 0.040 Uiso 1 1 calc R
C9 C -0.4370(4) 0.2875(2) 0.8473(2) 0.0322(10) Uani 1 1 d .
H9A H -0.5099 0.2581 0.8586 0.039 Uiso 1 1 calc R
C10 C -0.3305(3) 0.2885(2) 0.79722(19) 0.0255(9) Uani 1 1 d .
H10A H -0.3160 0.2610 0.7666 0.031 Uiso 1 1 calc R
C11 C 0.1707(3) 0.12197(18) 0.88536(18) 0.0187(8) Uani 1 1 d .
C12 C 0.1762(4) 0.0852(2) 0.9585(2) 0.0308(10) Uani 1 1 d .
H12A H 0.0984 0.0725 0.9870 0.037 Uiso 1 1 calc R
C13 C 0.2940(4) 0.0674(2) 0.9892(2) 0.0373(11) Uani 1 1 d .
H13A H 0.2971 0.0422 1.0389 0.045 Uiso 1 1 calc R
C14 C 0.4079(4) 0.0859(2) 0.9480(2) 0.0388(11) Uani 1 1 d .
H14A H 0.4883 0.0748 0.9696 0.047 Uiso 1 1 calc R
C15 C 0.4047(4) 0.1205(2) 0.8758(2) 0.0341(10) Uani 1 1 d .
H15A H 0.4832 0.1319 0.8474 0.041 Uiso 1 1 calc R
C16 C 0.2859(4) 0.1387(2) 0.8450(2) 0.0281(9) Uani 1 1 d .
H16A H 0.2836 0.1630 0.7952 0.034 Uiso 1 1 calc R
C17 C -0.0281(3) 0.07260(18) 0.84014(18) 0.0193(8) Uani 1 1 d .
C18 C 0.0445(4) 0.00003(19) 0.86890(18) 0.0253(9) Uani 1 1 d .
H18A H 0.1209 -0.0095 0.8932 0.030 Uiso 1 1 calc R
C19 C 0.0061(4) -0.0586(2) 0.8623(2) 0.0312(10) Uani 1 1 d .
H19A H 0.0571 -0.1078 0.8813 0.037 Uiso 1 1 calc R
C20 C -0.1059(4) -0.0454(2) 0.8284(2) 0.0326(10) Uani 1 1 d .
H20A H -0.1318 -0.0856 0.8239 0.039 Uiso 1 1 calc R
C21 C -0.1817(4) 0.0264(2) 0.80054(19) 0.0281(9) Uani 1 1 d .
H21A H -0.2604 0.0350 0.7784 0.034 Uiso 1 1 calc R
C22 C -0.1409(4) 0.0847(2) 0.80554(19) 0.0265(9) Uani 1 1 d .
H22A H -0.1906 0.1341 0.7851 0.032 Uiso 1 1 calc R
C23 C 0.0010(4) 0.38385(19) 0.78760(18) 0.0208(8) Uani 1 1 d .
C24 C -0.0413(4) 0.4513(2) 0.7939(2) 0.0301(10) Uani 1 1 d .
H24A H -0.1219 0.4821 0.7749 0.036 Uiso 1 1 calc R
C25 C 0.0326(4) 0.4742(2) 0.8276(2) 0.0362(11) Uani 1 1 d .
H25A H 0.0034 0.5209 0.8310 0.043 Uiso 1 1 calc R
C26 C 0.1498(4) 0.4288(2) 0.8564(2) 0.0400(11) Uani 1 1 d .
H26A H 0.1999 0.4439 0.8804 0.048 Uiso 1 1 calc R
C27 C 0.1924(4) 0.3623(2) 0.8501(2) 0.0407(11) Uani 1 1 d .
H27A H 0.2722 0.3313 0.8699 0.049 Uiso 1 1 calc R
C28 C 0.1200(4) 0.3401(2) 0.8152(2) 0.0292(10) Uani 1 1 d .
H28A H 0.1518 0.2945 0.8101 0.035 Uiso 1 1 calc R
C29 C -0.1459(4) 0.43522(19) 0.66577(18) 0.0240(9) Uani 1 1 d .
C30 C -0.0548(4) 0.4803(2) 0.62350(19) 0.0289(10) Uani 1 1 d .
H30A H 0.0320 0.4700 0.6382 0.035 Uiso 1 1 calc R
C31 C -0.0907(4) 0.5404(2) 0.5596(2) 0.0338(10) Uani 1 1 d .
H31A H -0.0282 0.5712 0.5311 0.041 Uiso 1 1 calc R
C32 C -0.2157(4) 0.5556(2) 0.5376(2) 0.0351(11) Uani 1 1 d .
H32A H -0.2394 0.5966 0.4939 0.042 Uiso 1 1 calc R
C33 C -0.3064(4) 0.5113(2) 0.5788(2) 0.0383(11) Uani 1 1 d .
H33A H -0.3930 0.5222 0.5638 0.046 Uiso 1 1 calc R
C34 C -0.2720(4) 0.4505(2) 0.6427(2) 0.0321(10) Uani 1 1 d .
H34A H -0.3346 0.4195 0.6704 0.039 Uiso 1 1 calc R
C35 C 0.0073(5) 0.3093(2) 0.6183(2) 0.0321(11) Uani 1 1 d .
H35A H 0.066(3) 0.3368(19) 0.6076(18) 0.027(12) Uiso 1 1 d .
H35B H -0.081(4) 0.335(2) 0.597(2) 0.051(13) Uiso 1 1 d .
C36 C 0.0424(4) 0.2328(2) 0.62778(18) 0.0217(9) Uani 1 1 d .
C37 C 0.1588(4) 0.1893(2) 0.66212(19) 0.0259(9) Uani 1 1 d .
H37A H 0.226(3) 0.2120(19) 0.6682(18) 0.035(11) Uiso 1 1 d .
C38 C 0.1893(4) 0.1115(2) 0.68105(19) 0.0330(10) Uani 1 1 d .
H38A H 0.2686 0.0830 0.7032 0.040 Uiso 1 1 calc R
C39 C 0.1044(4) 0.0772(2) 0.6676(2) 0.0366(11) Uani 1 1 d .
H39A H 0.1249 0.0245 0.6803 0.044 Uiso 1 1 calc R
C40 C -0.0116(4) 0.1183(2) 0.6354(2) 0.0363(11) Uani 1 1 d .
H40A H -0.0688 0.0935 0.6255 0.044 Uiso 1 1 calc R
C41 C -0.0453(4) 0.1938(2) 0.61757(19) 0.0312(10) Uani 1 1 d .
H41A H -0.1278 0.2203 0.5983 0.037 Uiso 1 1 calc R
Pd1' Pd 0.50170(3) 0.233236(15) 0.213389(14) 0.01908(8) Uani 1 1 d .
Fe1' Fe 0.25600(5) 0.25531(3) 0.37924(3) 0.01918(13) Uani 1 1 d .
P1' P 0.51404(9) 0.14813(5) 0.33218(5) 0.0190(2) Uani 1 1 d .
P2' P 0.40636(9) 0.34400(5) 0.22018(5) 0.0202(2) Uani 1 1 d .
C1' C 0.4164(3) 0.17255(18) 0.39887(17) 0.0180(8) Uani 1 1 d .
C2' C 0.4366(3) 0.22932(19) 0.41779(19) 0.0236(9) Uani 1 1 d .
H2'A H 0.5079 0.2604 0.3977 0.028 Uiso 1 1 calc R
C3' C 0.3377(4) 0.2340(2) 0.47040(19) 0.0312(10) Uani 1 1 d .
H3'A H 0.3267 0.2696 0.4929 0.037 Uiso 1 1 calc R
C4' C 0.2571(4) 0.1811(2) 0.48406(19) 0.0303(10) Uani 1 1 d .
H4'A H 0.1782 0.1730 0.5178 0.036 Uiso 1 1 calc R
C5' C 0.3036(3) 0.14236(19) 0.44099(18) 0.0239(9) Uani 1 1 d .
H5'A H 0.2647 0.1016 0.4398 0.029 Uiso 1 1 calc R
C6' C 0.2612(3) 0.33315(18) 0.27844(18) 0.0202(8) Uani 1 1 d .
C7' C 0.2046(3) 0.36863(19) 0.32471(19) 0.0243(9) Uani 1 1 d .
H7'A H 0.2387 0.4083 0.3307 0.029 Uiso 1 1 calc R
C8' C 0.0907(3) 0.3375(2) 0.35930(19) 0.0265(9) Uani 1 1 d .
H8'A H 0.0324 0.3504 0.3956 0.032 Uiso 1 1 calc R
C9' C 0.0753(3) 0.2836(2) 0.33681(19) 0.0266(9) Uani 1 1 d .
H9'A H 0.0044 0.2522 0.3537 0.032 Uiso 1 1 calc R
C10' C 0.1794(3) 0.28115(19) 0.28635(18) 0.0203(8) Uani 1 1 d .
H10B H 0.1939 0.2478 0.2612 0.024 Uiso 1 1 calc R
C11' C 0.6791(4) 0.11975(19) 0.36477(19) 0.0218(9) Uani 1 1 d .
C12' C 0.6989(4) 0.0849(2) 0.4367(2) 0.0304(10) Uani 1 1 d .
H12B H 0.6261 0.0728 0.4698 0.036 Uiso 1 1 calc R
C13' C 0.8244(4) 0.0679(2) 0.4598(2) 0.0418(12) Uani 1 1 d .
H13B H 0.8377 0.0438 0.5088 0.050 Uiso 1 1 calc R
C14' C 0.9302(4) 0.0859(2) 0.4123(2) 0.0432(12) Uani 1 1 d .
H14B H 1.0158 0.0747 0.4286 0.052 Uiso 1 1 calc R
C15' C 0.9125(4) 0.1200(2) 0.3410(2) 0.0348(10) Uani 1 1 d .
H15B H 0.9858 0.1313 0.3082 0.042 Uiso 1 1 calc R
C16' C 0.7869(3) 0.13755(19) 0.3175(2) 0.0261(9) Uani 1 1 d .
H16B H 0.7743 0.1621 0.2684 0.031 Uiso 1 1 calc R
C17' C 0.4581(3) 0.06253(19) 0.34618(18) 0.0184(8) Uani 1 1 d .
C18' C 0.5276(4) -0.00970(19) 0.38073(18) 0.0233(9) Uani 1 1 d .
H18B H 0.6104 -0.0162 0.3983 0.028 Uiso 1 1 calc R
C19' C 0.4787(4) -0.0726(2) 0.3901(2) 0.0310(10) Uani 1 1 d .
H19B H 0.5287 -0.1215 0.4132 0.037 Uiso 1 1 calc R
C20' C 0.3578(4) -0.0643(2) 0.3662(2) 0.0332(10) Uani 1 1 d .
H20B H 0.3238 -0.1073 0.3728 0.040 Uiso 1 1 calc R
C21' C 0.2860(4) 0.0076(2) 0.3323(2) 0.0320(10) Uani 1 1 d .
H21B H 0.2013 0.0137 0.3169 0.038 Uiso 1 1 calc R
C22' C 0.3375(4) 0.0708(2) 0.32075(19) 0.0264(9) Uani 1 1 d .
H22B H 0.2899 0.1198 0.2953 0.032 Uiso 1 1 calc R
C23' C 0.5207(4) 0.38126(19) 0.24689(18) 0.0231(9) Uani 1 1 d .
C24' C 0.4814(4) 0.4445(2) 0.2616(2) 0.0327(10) Uani 1 1 d .
H24B H 0.3913 0.4674 0.2605 0.039 Uiso 1 1 calc R
C25' C 0.5747(5) 0.4734(2) 0.2777(2) 0.0458(12) Uani 1 1 d .
H25B H 0.5480 0.5160 0.2882 0.055 Uiso 1 1 calc R
C26' C 0.7060(5) 0.4411(3) 0.2788(2) 0.0461(12) Uani 1 1 d .
H26B H 0.7689 0.4613 0.2904 0.055 Uiso 1 1 calc R
C27' C 0.7462(4) 0.3795(2) 0.2632(2) 0.0427(11) Uani 1 1 d .
H27B H 0.8367 0.3578 0.2630 0.051 Uiso 1 1 calc R
C28' C 0.6534(4) 0.3499(2) 0.2477(2) 0.0347(10) Uani 1 1 d .
H28B H 0.6809 0.3072 0.2374 0.042 Uiso 1 1 calc R
C29' C 0.3472(4) 0.42203(19) 0.13842(19) 0.0252(9) Uani 1 1 d .
C30' C 0.4166(5) 0.4810(2) 0.0999(2) 0.0428(12) Uani 1 1 d .
H30B H 0.4946 0.4828 0.1169 0.051 Uiso 1 1 calc R
C31' C 0.3707(6) 0.5373(2) 0.0360(2) 0.0566(15) Uani 1 1 d .
H31B H 0.4171 0.5780 0.0100 0.068 Uiso 1 1 calc R
C32' C 0.2596(5) 0.5347(3) 0.0104(2) 0.0547(14) Uani 1 1 d .
H32B H 0.2293 0.5736 -0.0330 0.066 Uiso 1 1 calc R
C33' C 0.1918(4) 0.4762(3) 0.0472(2) 0.0485(13) Uani 1 1 d .
H33B H 0.1153 0.4742 0.0290 0.058 Uiso 1 1 calc R
C34' C 0.2360(4) 0.4198(2) 0.1113(2) 0.0398(11) Uani 1 1 d .
H34B H 0.1890 0.3793 0.1367 0.048 Uiso 1 1 calc R
C35' C 0.5130(5) 0.2820(2) 0.1025(2) 0.0337(11) Uani 1 1 d .
H35C H 0.588(3) 0.3034(18) 0.0905(17) 0.018(10) Uiso 1 1 d .
H35D H 0.440(4) 0.315(2) 0.077(2) 0.045(13) Uiso 1 1 d .
C36' C 0.5265(4) 0.2034(2) 0.12173(19) 0.0279(9) Uani 1 1 d .
C37' C 0.6323(4) 0.1548(2) 0.1624(2) 0.0236(9) Uani 1 1 d .
H37B H 0.698(3) 0.1762(16) 0.1618(15) 0.004(9) Uiso 1 1 d .
C38' C 0.6416(4) 0.0765(2) 0.19050(19) 0.0310(10) Uani 1 1 d .
H38B H 0.7142 0.0444 0.2174 0.037 Uiso 1 1 calc R
C39' C 0.5470(4) 0.0466(2) 0.1793(2) 0.0411(12) Uani 1 1 d .
H39B H 0.5539 -0.0066 0.1984 0.049 Uiso 1 1 calc R
C40' C 0.4400(4) 0.0930(2) 0.1402(2) 0.0401(11) Uani 1 1 d .
H40B H 0.3750 0.0711 0.1325 0.048 Uiso 1 1 calc R
C41' C 0.4273(4) 0.1697(2) 0.1128(2) 0.0345(10) Uani 1 1 d .
H41B H 0.3521 0.2007 0.0877 0.041 Uiso 1 1 calc R
S1 S -0.50313(11) 0.73502(7) 0.35229(6) 0.0402(3) Uani 1 1 d .
O1 O -0.4625(3) 0.79077(18) 0.28671(17) 0.0783(11) Uani 1 1 d .
O2 O -0.4574(3) 0.73496(19) 0.41288(16) 0.0648(10) Uani 1 1 d .
O3 O -0.6372(3) 0.72602(18) 0.35867(16) 0.0563(9) Uani 1 1 d .
C42 C -0.4124(5) 0.6477(3) 0.3528(3) 0.0488(13) Uani 1 1 d .
F1 F -0.4346(3) 0.63586(17) 0.29874(16) 0.0783(10) Uani 1 1 d .
F2 F -0.4403(3) 0.58846(16) 0.41056(18) 0.0898(11) Uani 1 1 d .
F3 F -0.2822(3) 0.64504(17) 0.34996(16) 0.0775(9) Uani 1 1 d .
S1' S -0.01075(11) 0.27120(6) 0.13863(6) 0.0363(3) Uani 1 1 d .
O1' O -0.0365(3) 0.34498(16) 0.13793(15) 0.0489(8) Uani 1 1 d .
O2' O 0.0897(3) 0.21741(16) 0.18311(14) 0.0520(9) Uani 1 1 d .
O3' O -0.1263(3) 0.24228(19) 0.14073(16) 0.0629(10) Uani 1 1 d .
C42' C 0.0624(4) 0.2878(2) 0.0510(2) 0.0367(11) Uani 1 1 d .
F1' F -0.0217(2) 0.33172(14) 0.00113(12) 0.0530(7) Uani 1 1 d .
F2' F 0.1032(2) 0.22356(13) 0.04340(12) 0.0456(6) Uani 1 1 d .
F3' F 0.1684(2) 0.32123(14) 0.03673(13) 0.0521(7) Uani 1 1 d .
C43 C -0.6675(4) 0.6655(2) 0.5396(2) 0.0536(13) Uani 1 1 d .
H43A H -0.6088 0.6811 0.4964 0.064 Uiso 1 1 calc R
H43B H -0.6117 0.6408 0.5805 0.064 Uiso 1 1 calc R
Cl1 Cl -0.75660(15) 0.60058(8) 0.53994(7) 0.0775(4) Uani 1 1 d .
Cl2 Cl -0.77058(13) 0.74605(7) 0.54297(7) 0.0651(4) Uani 1 1 d .

loop_
_atom_site_aniso_label
_atom_site_aniso_U_11
_atom_site_aniso_U_22
_atom_site_aniso_U_33
_atom_site_aniso_U_23
_atom_site_aniso_U_13
_atom_site_aniso_U_12
Pd1 0.02091(17) 0.01869(15) 0.01635(15) -0.00667(13) 0.00016(13) -0.00221(13)
Fe1 0.0182(3) 0.0228(3) 0.0214(3) -0.0102(3) 0.0004(2) -0.0017(2)
P1 0.0185(6) 0.0185(5) 0.0173(5) -0.0073(4) -0.0015(4) -0.0009(4)
P2 0.0218(6) 0.0178(5) 0.0208(5) -0.0068(4) -0.0013(4) -0.0006(4)
C1 0.017(2) 0.023(2) 0.0166(19) -0.0081(17) -0.0004(16) 0.0019(16)
C2 0.019(2) 0.024(2) 0.020(2) -0.0083(18) -0.0015(17) -0.0024(17)
C3 0.029(2) 0.039(2) 0.019(2) -0.015(2) 0.0019(18) -0.004(2)
C4 0.029(2) 0.033(2) 0.020(2) -0.0092(19) 0.0015(18) -0.0019(19)
C5 0.028(2) 0.020(2) 0.021(2) -0.0072(18) -0.0012(18) -0.0036(17)
C6 0.020(2) 0.0183(19) 0.025(2) -0.0080(18) -0.0025(17) -0.0002(17)
C7 0.029(2) 0.025(2) 0.033(2) -0.015(2) -0.0009(19) 0.0045(19)
C8 0.024(2) 0.030(2) 0.038(3) -0.011(2) 0.001(2) 0.0061(19)
C9 0.019(2) 0.030(2) 0.041(3) -0.008(2) -0.009(2) 0.0002(18)
C10 0.023(2) 0.028(2) 0.022(2) -0.0065(18) -0.0069(18) -0.0011(18)
C11 0.019(2) 0.0179(19) 0.020(2) -0.0094(17) 0.0015(16) -0.0033(16)
C12 0.022(2) 0.035(2) 0.029(2) -0.009(2) -0.0041(19) -0.0012(19)
C13 0.040(3) 0.040(3) 0.026(2) -0.008(2) -0.012(2) -0.001(2)
C14 0.033(3) 0.038(3) 0.045(3) -0.013(2) -0.018(2) -0.005(2)
C15 0.018(2) 0.034(2) 0.045(3) -0.013(2) 0.001(2) -0.0067(19)
C16 0.026(2) 0.026(2) 0.031(2) -0.0114(19) -0.0030(19) -0.0033(19)
C17 0.021(2) 0.0187(19) 0.018(2) -0.0078(17) 0.0017(16) -0.0035(16)
C18 0.027(2) 0.027(2) 0.022(2) -0.0118(19) -0.0024(18) -0.0019(18)
C19 0.032(3) 0.020(2) 0.040(3) -0.012(2) -0.003(2) -0.0021(19)
C20 0.042(3) 0.028(2) 0.034(3) -0.016(2) 0.003(2) -0.015(2)
C21 0.026(2) 0.032(2) 0.030(2) -0.015(2) -0.0027(19) -0.0093(19)
C22 0.032(2) 0.021(2) 0.024(2) -0.0088(18) -0.0088(19) 0.0014(18)
C23 0.024(2) 0.0202(19) 0.018(2) -0.0066(17) -0.0019(17) -0.0055(17)
C24 0.033(3) 0.023(2) 0.035(2) -0.014(2) -0.001(2) -0.0040(19)
C25 0.048(3) 0.026(2) 0.040(3) -0.016(2) 0.004(2) -0.016(2)
C26 0.045(3) 0.046(3) 0.039(3) -0.022(2) 0.001(2) -0.021(2)
C27 0.027(3) 0.045(3) 0.052(3) -0.021(2) -0.006(2) -0.006(2)
C28 0.027(2) 0.029(2) 0.038(3) -0.018(2) -0.005(2) -0.0055(19)
C29 0.030(2) 0.019(2) 0.022(2) -0.0097(18) -0.0027(18) 0.0019(18)
C30 0.037(3) 0.025(2) 0.023(2) -0.0085(19) -0.0002(19) -0.0046(19)
C31 0.045(3) 0.031(2) 0.025(2) -0.011(2) 0.004(2) -0.012(2)
C32 0.054(3) 0.023(2) 0.019(2) 0.0003(19) -0.005(2) -0.006(2)
C33 0.038(3) 0.040(3) 0.032(3) -0.009(2) -0.012(2) -0.002(2)
C34 0.028(3) 0.031(2) 0.031(2) -0.007(2) -0.006(2) -0.0057(19)
C35 0.037(3) 0.033(3) 0.022(2) -0.009(2) -0.002(2) -0.005(2)
C36 0.029(2) 0.026(2) 0.0125(19) -0.0112(17) 0.0018(17) -0.0051(18)
C37 0.030(3) 0.032(2) 0.020(2) -0.0158(19) 0.0034(18) -0.007(2)
C38 0.034(3) 0.032(2) 0.023(2) -0.008(2) -0.0002(19) 0.003(2)
C39 0.049(3) 0.026(2) 0.033(3) -0.015(2) 0.002(2) -0.002(2)
C40 0.041(3) 0.045(3) 0.033(3) -0.023(2) 0.012(2) -0.022(2)
C41 0.022(2) 0.044(3) 0.030(2) -0.020(2) 0.0005(19) -0.002(2)
Pd1' 0.02087(17) 0.01621(15) 0.01808(16) -0.00677(13) 0.00047(13) -0.00112(13)
Fe1' 0.0190(3) 0.0196(3) 0.0197(3) -0.0097(2) -0.0017(2) -0.0012(2)
P1' 0.0177(6) 0.0177(5) 0.0199(5) -0.0072(4) -0.0015(4) -0.0010(4)
P2' 0.0215(6) 0.0158(5) 0.0217(5) -0.0072(4) -0.0016(4) -0.0016(4)
C1' 0.021(2) 0.0138(18) 0.017(2) -0.0066(16) -0.0042(16) 0.0026(16)
C2' 0.019(2) 0.024(2) 0.028(2) -0.0119(18) -0.0061(18) -0.0019(17)
C3' 0.039(3) 0.036(2) 0.024(2) -0.020(2) -0.0118(19) 0.006(2)
C4' 0.034(3) 0.030(2) 0.017(2) -0.0052(19) 0.0038(18) 0.001(2)
C5' 0.026(2) 0.022(2) 0.020(2) -0.0068(18) 0.0001(17) -0.0020(17)
C6' 0.021(2) 0.0150(18) 0.020(2) -0.0046(17) -0.0039(16) 0.0022(16)
C7' 0.021(2) 0.0175(19) 0.032(2) -0.0104(18) -0.0027(18) 0.0038(17)
C8' 0.018(2) 0.027(2) 0.030(2) -0.0135(19) 0.0022(18) 0.0059(18)
C9' 0.015(2) 0.031(2) 0.032(2) -0.011(2) -0.0039(18) -0.0028(18)
C10' 0.018(2) 0.024(2) 0.021(2) -0.0109(18) -0.0040(17) -0.0014(17)
C11' 0.023(2) 0.0184(19) 0.024(2) -0.0084(18) -0.0016(17) -0.0032(17)
C12' 0.025(2) 0.032(2) 0.028(2) -0.009(2) -0.0027(19) -0.0006(19)
C13' 0.038(3) 0.043(3) 0.038(3) -0.009(2) -0.021(2) 0.002(2)
C14' 0.024(3) 0.046(3) 0.058(3) -0.016(3) -0.016(2) -0.004(2)
C15' 0.022(2) 0.037(2) 0.043(3) -0.015(2) -0.002(2) -0.0045(19)
C16' 0.021(2) 0.027(2) 0.030(2) -0.0110(19) -0.0038(18) -0.0025(18)
C17' 0.020(2) 0.0199(19) 0.018(2) -0.0107(17) 0.0018(16) -0.0036(16)
C18' 0.018(2) 0.024(2) 0.026(2) -0.0084(18) -0.0014(17) -0.0049(17)
C19' 0.036(3) 0.017(2) 0.033(2) -0.0062(19) -0.007(2) 0.0007(19)
C20' 0.037(3) 0.023(2) 0.043(3) -0.015(2) -0.001(2) -0.010(2)
C21' 0.030(2) 0.032(2) 0.044(3) -0.023(2) -0.005(2) -0.007(2)
C22' 0.029(2) 0.018(2) 0.031(2) -0.0103(18) -0.0043(19) 0.0007(18)
C23' 0.026(2) 0.022(2) 0.020(2) -0.0045(17) -0.0019(17) -0.0093(18)
C24' 0.033(3) 0.031(2) 0.041(3) -0.021(2) 0.005(2) -0.012(2)
C25' 0.055(3) 0.048(3) 0.051(3) -0.033(3) 0.016(3) -0.030(3)
C26' 0.047(3) 0.065(3) 0.037(3) -0.021(3) 0.006(2) -0.038(3)
C27' 0.031(3) 0.044(3) 0.052(3) -0.015(2) -0.002(2) -0.015(2)
C28' 0.033(3) 0.027(2) 0.044(3) -0.013(2) -0.005(2) -0.008(2)
C29' 0.033(3) 0.017(2) 0.021(2) -0.0086(18) 0.0002(18) 0.0039(18)
C30' 0.062(3) 0.033(2) 0.031(3) -0.010(2) 0.002(2) -0.015(2)
C31' 0.101(5) 0.023(2) 0.030(3) 0.002(2) 0.005(3) -0.015(3)
C32' 0.074(4) 0.037(3) 0.028(3) -0.004(2) -0.013(3) 0.024(3)
C33' 0.041(3) 0.052(3) 0.037(3) -0.010(3) -0.014(2) 0.010(3)
C34' 0.036(3) 0.037(3) 0.034(3) -0.004(2) -0.009(2) -0.001(2)
C35' 0.042(3) 0.032(3) 0.016(2) -0.006(2) 0.003(2) 0.000(2)
C36' 0.031(3) 0.033(2) 0.017(2) -0.0129(19) 0.0016(18) 0.001(2)
C37' 0.021(2) 0.030(2) 0.026(2) -0.018(2) 0.0034(18) -0.0050(19)
C38' 0.034(3) 0.025(2) 0.027(2) -0.0102(19) 0.0009(19) 0.005(2)
C39' 0.052(3) 0.033(2) 0.044(3) -0.022(2) 0.011(2) -0.014(2)
C40' 0.038(3) 0.056(3) 0.043(3) -0.031(3) 0.010(2) -0.027(2)
C41' 0.019(2) 0.053(3) 0.031(2) -0.021(2) -0.0006(19) 0.001(2)
S1 0.0418(8) 0.0540(7) 0.0331(7) -0.0225(6) 0.0096(5) -0.0232(6)
O1 0.091(3) 0.068(2) 0.049(2) -0.0011(19) 0.024(2) -0.031(2)
O2 0.077(3) 0.097(3) 0.055(2) -0.053(2) 0.0044(19) -0.042(2)
O3 0.033(2) 0.084(2) 0.063(2) -0.044(2) 0.0006(17) -0.0066(18)
C42 0.037(3) 0.067(4) 0.052(3) -0.033(3) -0.016(3) -0.002(3)
F1 0.059(2) 0.112(2) 0.107(3) -0.089(2) -0.0339(18) 0.0145(17)
F2 0.100(3) 0.055(2) 0.098(3) -0.009(2) -0.031(2) -0.0155(19)
F3 0.0346(18) 0.117(3) 0.104(3) -0.067(2) -0.0193(17) -0.0018(17)
S1' 0.0371(7) 0.0471(7) 0.0326(6) -0.0194(6) 0.0023(5) -0.0202(6)
O1' 0.0400(19) 0.058(2) 0.062(2) -0.0398(18) 0.0068(16) -0.0105(16)
O2' 0.074(2) 0.0497(19) 0.0338(18) -0.0148(16) -0.0192(17) -0.0096(18)
O3' 0.059(2) 0.097(3) 0.053(2) -0.037(2) 0.0158(17) -0.055(2)
C42' 0.033(3) 0.040(3) 0.038(3) -0.016(2) -0.005(2) -0.007(2)
F1' 0.0473(17) 0.0595(17) 0.0363(15) -0.0097(14) -0.0133(13) 0.0062(14)
F2' 0.0542(17) 0.0454(15) 0.0433(15) -0.0245(13) -0.0105(13) -0.0026(13)
F3' 0.0414(16) 0.0622(17) 0.0550(17) -0.0240(15) 0.0116(13) -0.0249(14)
C43 0.045(3) 0.058(3) 0.050(3) -0.015(3) 0.006(2) -0.016(3)
Cl1 0.0929(12) 0.0866(11) 0.0672(10) -0.0391(9) -0.0034(8) -0.0301(9)
Cl2 0.0642(9) 0.0741(9) 0.0563(9) -0.0295(8) -0.0047(7) -0.0054(7)

loop_
_atom_type_symbol
_atom_type_description
_atom_type_scat_dispersion_real
_atom_type_scat_dispersion_imag
_atom_type_scat_source
C C 0.0033 0.0016 'International Tables Vol C Tables 4.2.6.8 and 6.1.1.4'
H H 0.0000 0.0000 'International Tables Vol C Tables 4.2.6.8 and 6.1.1.4'
O O 0.0106 0.0060 'International Tables Vol C Tables 4.2.6.8 and 6.1.1.4'
F F 0.0171 0.0103 'International Tables Vol C Tables 4.2.6.8 and 6.1.1.4'
P P 0.1023 0.0942 'International Tables Vol C Tables 4.2.6.8 and 6.1.1.4'
S S 0.1246 0.1234 'International Tables Vol C Tables 4.2.6.8 and 6.1.1.4'
Cl Cl 0.1484 0.1585 'International Tables Vol C Tables 4.2.6.8 and 6.1.1.4'
Fe Fe 0.3463 0.8444 'International Tables Vol C Tables 4.2.6.8 and 6.1.1.4'
Pd Pd -0.9988 1.0072 'International Tables Vol C Tables 4.2.6.8 and 6.1.1.4'

loop_
_geom_angle_atom_site_label_1
_geom_angle_atom_site_label_2
_geom_angle_atom_site_label_3
_geom_angle
C35 Pd1 C36 38.07(14)
C35 Pd1 P2 92.41(12)
C36 Pd1 P2 129.24(10)
C35 Pd1 P1 164.40(12)
C36 Pd1 P1 126.50(9)
P2 Pd1 P1 101.95(4)
C35 Pd1 C37 65.01(15)
C36 Pd1 C37 35.04(12)
P2 Pd1 C37 152.53(10)
P1 Pd1 C37 102.58(10)
C6 Fe1 C2 111.02(15)
C6 Fe1 C1 110.91(14)
C2 Fe1 C1 41.28(13)
C6 Fe1 C10 41.47(14)
C2 Fe1 C10 141.10(15)
C1 Fe1 C10 112.78(14)
C6 Fe1 C7 41.56(13)
C2 Fe1 C7 109.67(16)
C1 Fe1 C7 138.28(16)
C10 Fe1 C7 69.31(15)
C6 Fe1 C5 139.78(14)
C2 Fe1 C5 68.22(15)
C1 Fe1 C5 40.69(14)
C10 Fe1 C5 112.96(15)
C7 Fe1 C5 177.65(16)
C6 Fe1 C9 68.93(15)
C2 Fe1 C9 177.21(15)
C1 Fe1 C9 141.48(15)
C10 Fe1 C9 40.55(14)
C7 Fe1 C9 68.34(16)
C5 Fe1 C9 113.73(16)
C6 Fe1 C3 138.88(15)
C2 Fe1 C3 40.50(13)
C1 Fe1 C3 68.84(14)
C10 Fe1 C3 178.29(15)
C7 Fe1 C3 109.94(16)
C5 Fe1 C3 67.82(15)
C9 Fe1 C3 137.81(16)
C6 Fe1 C8 68.89(15)
C2 Fe1 C8 137.11(15)
C1 Fe1 C8 178.33(16)
C10 Fe1 C8 68.25(15)
C7 Fe1 C8 40.52(14)
C5 Fe1 C8 140.43(16)
C9 Fe1 C8 40.13(14)
C3 Fe1 C8 110.15(16)
C6 Fe1 C4 179.06(16)
C2 Fe1 C4 68.06(15)
C1 Fe1 C4 68.56(14)
C10 Fe1 C4 139.40(16)
C7 Fe1 C4 138.35(15)
C5 Fe1 C4 40.26(13)
C9 Fe1 C4 111.98(16)
C3 Fe1 C4 40.28(14)
C8 Fe1 C4 111.62(16)
C1 P1 C17 102.12(16)
C1 P1 C11 101.78(16)
C17 P1 C11 106.97(16)
C1 P1 Pd1 119.33(12)
C17 P1 Pd1 106.98(12)
C11 P1 Pd1 118.05(12)
C6 P2 C29 104.44(17)
C6 P2 C23 106.17(16)
C29 P2 C23 104.09(17)
C6 P2 Pd1 112.51(12)
C29 P2 Pd1 114.82(12)
C23 P2 Pd1 113.86(12)
C5 C1 C2 106.7(3)
C5 C1 P1 128.5(3)
C2 C1 P1 124.8(3)
C5 C1 Fe1 70.3(2)
C2 C1 Fe1 69.13(19)
P1 C1 Fe1 125.94(18)
C3 C2 C1 108.7(3)
C3 C2 Fe1 70.9(2)
C1 C2 Fe1 69.6(2)
C2 C3 C4 108.0(3)
C2 C3 Fe1 68.6(2)
C4 C3 Fe1 70.4(2)
C5 C4 C3 107.6(3)
C5 C4 Fe1 69.1(2)
C3 C4 Fe1 69.3(2)
C4 C5 C1 109.0(3)
C4 C5 Fe1 70.6(2)
C1 C5 Fe1 69.0(2)
C10 C6 C7 107.3(3)
C10 C6 P2 123.3(3)
C7 C6 P2 129.4(3)
C10 C6 Fe1 69.9(2)
C7 C6 Fe1 69.8(2)
P2 C6 Fe1 124.72(19)
C8 C7 C6 107.6(3)
C8 C7 Fe1 70.3(2)
C6 C7 Fe1 68.63(19)
C9 C8 C7 108.7(3)
C9 C8 Fe1 69.8(2)
C7 C8 Fe1 69.1(2)
C8 C9 C10 108.7(4)
C8 C9 Fe1 70.1(2)
C10 C9 Fe1 69.3(2)
C9 C10 C6 107.7(3)
C9 C10 Fe1 70.1(2)
C6 C10 Fe1 68.6(2)
C16 C11 C12 118.6(3)
C16 C11 P1 119.4(3)
C12 C11 P1 121.8(3)
C13 C12 C11 120.2(4)
C12 C13 C14 120.4(4)
C15 C14 C13 120.1(4)
C14 C15 C16 119.4(4)
C11 C16 C15 121.2(4)
C18 C17 C22 118.5(3)
C18 C17 P1 124.3(3)
C22 C17 P1 117.2(3)
C19 C18 C17 120.5(3)
C20 C19 C18 119.9(4)
C19 C20 C21 120.6(4)
C22 C21 C20 119.1(4)
C21 C22 C17 121.3(3)
C24 C23 C28 118.6(3)
C24 C23 P2 121.2(3)
C28 C23 P2 120.1(3)
C25 C24 C23 120.7(4)
C24 C25 C26 120.0(4)
C27 C26 C25 119.6(4)
C26 C27 C28 120.6(4)
C23 C28 C27 120.6(3)
C34 C29 C30 119.0(3)
C34 C29 P2 120.2(3)
C30 C29 P2 120.5(3)
C29 C30 C31 120.1(4)
C32 C31 C30 120.6(4)
C31 C32 C33 119.8(4)
C32 C33 C34 120.5(4)
C29 C34 C33 120.0(4)
H35A C35 H35B 116(3)
H35A C35 C36 121(2)
H35B C35 C36 114(2)
H35A C35 Pd1 105(2)
H35B C35 Pd1 118(2)
C36 C35 Pd1 77.0(2)
C41 C36 C37 117.2(3)
C41 C36 C35 123.1(4)
C37 C36 C35 118.4(4)
C41 C36 Pd1 116.6(2)
C37 C36 Pd1 78.9(2)
C35 C36 Pd1 64.9(2)
H37A C37 C38 117(2)
H37A C37 C36 122(2)
C38 C37 C36 120.8(4)
H37A C37 Pd1 87(2)
C38 C37 Pd1 125.5(3)
C36 C37 Pd1 66.03(19)
C39 C38 C37 119.6(4)
C38 C39 C40 120.6(4)
C41 C40 C39 121.3(4)
C40 C41 C36 120.3(4)
C35' Pd1' C36' 38.06(14)
C35' Pd1' P2' 93.98(12)
C36' Pd1' P2' 129.64(10)
C35' Pd1' P1' 163.82(12)
C36' Pd1' P1' 126.23(10)
P2' Pd1' P1' 102.19(5)
C35' Pd1' C37' 65.25(15)
C36' Pd1' C37' 35.35(12)
P2' Pd1' C37' 156.55(10)
P1' Pd1' C37' 99.00(10)
C6' Fe1' C1' 111.63(14)
C6' Fe1' C2' 109.22(15)
C1' Fe1' C2' 41.11(13)
C6' Fe1' C7' 41.72(13)
C1' Fe1' C7' 140.55(15)
C2' Fe1' C7' 110.47(15)
C6' Fe1' C10' 41.13(13)
C1' Fe1' C10' 111.71(14)
C2' Fe1' C10' 137.86(14)
C7' Fe1' C10' 69.04(14)
C6' Fe1' C5' 142.62(14)
C1' Fe1' C5' 41.45(13)
C2' Fe1' C5' 68.78(15)
C7' Fe1' C5' 175.65(14)
C10' Fe1' C5' 114.54(14)
C6' Fe1' C4' 175.61(15)
C1' Fe1' C4' 68.80(14)
C2' Fe1' C4' 68.04(16)
C7' Fe1' C4' 135.28(15)
C10' Fe1' C4' 143.13(15)
C5' Fe1' C4' 40.37(13)
C6' Fe1' C8' 68.71(14)
C1' Fe1' C8' 178.66(15)
C2' Fe1' C8' 140.15(14)
C7' Fe1' C8' 40.52(14)
C10' Fe1' C8' 67.62(14)
C5' Fe1' C8' 137.57(15)
C4' Fe1' C8' 110.97(15)
C6' Fe1' C3' 135.99(16)
C1' Fe1' C3' 68.87(14)
C2' Fe1' C3' 40.82(14)
C7' Fe1' C3' 108.62(15)
C10' Fe1' C3' 177.11(16)
C5' Fe1' C3' 67.87(15)
C4' Fe1' C3' 39.75(15)
C8' Fe1' C3' 111.85(15)
C6' Fe1' C9' 68.91(15)
C1' Fe1' C9' 138.87(14)
C2' Fe1' C9' 178.10(16)
C7' Fe1' C9' 68.45(15)
C10' Fe1' C9' 40.43(13)
C5' Fe1' C9' 112.42(15)
C4' Fe1' C9' 113.85(16)
C8' Fe1' C9' 39.89(13)
C3' Fe1' C9' 140.82(16)
C1' P1' C17' 101.89(16)
C1' P1' C11' 102.24(16)
C17' P1' C11' 107.01(16)
C1' P1' Pd1' 120.18(11)
C17' P1' Pd1' 109.71(12)
C11' P1' Pd1' 114.43(13)
C6' P2' C23' 110.35(17)
C6' P2' C29' 103.21(17)
C23' P2' C29' 103.54(17)
C6' P2' Pd1' 111.42(12)
C23' P2' Pd1' 111.55(13)
C29' P2' Pd1' 116.21(12)
C2' C1' C5' 106.9(3)
C2' C1' P1' 124.6(3)
C5' C1' P1' 128.5(3)
C2' C1' Fe1' 69.61(19)
C5' C1' Fe1' 69.92(19)
P1' C1' Fe1' 123.96(18)
C3' C2' C1' 108.2(3)
C3' C2' Fe1' 70.6(2)
C1' C2' Fe1' 69.3(2)
C4' C3' C2' 108.2(3)
C4' C3' Fe1' 70.2(2)
C2' C3' Fe1' 68.6(2)
C3' C4' C5' 108.8(3)
C3' C4' Fe1' 70.0(2)
C5' C4' Fe1' 69.2(2)
C4' C5' C1' 107.8(3)
C4' C5' Fe1' 70.4(2)
C1' C5' Fe1' 68.63(19)
C10' C6' C7' 107.1(3)
C10' C6' P2' 121.4(3)
C7' C6' P2' 131.5(3)
C10' C6' Fe1' 70.2(2)
C7' C6' Fe1' 69.6(2)
P2' C6' Fe1' 124.37(18)
C8' C7' C6' 107.2(3)
C8' C7' Fe1' 70.7(2)
C6' C7' Fe1' 68.70(19)
C9' C8' C7' 109.4(3)
C9' C8' Fe1' 70.3(2)
C7' C8' Fe1' 68.8(2)
C8' C9' C10' 107.7(3)
C8' C9' Fe1' 69.8(2)
C10' C9' Fe1' 68.9(2)
C9' C10' C6' 108.6(3)
C9' C10' Fe1' 70.6(2)
C6' C10' Fe1' 68.63(19)
C16' C11' C12' 118.9(4)
C16' C11' P1' 119.6(3)
C12' C11' P1' 121.3(3)
C13' C12' C11' 120.0(4)
C14' C13' C12' 120.4(4)
C13' C14' C15' 120.4(4)
C14' C15' C16' 119.5(4)
C11' C16' C15' 120.8(4)
C22' C17' C18' 118.5(3)
C22' C17' P1' 117.3(3)
C18' C17' P1' 124.3(3)
C19' C18' C17' 121.3(3)
C20' C19' C18' 120.1(3)
C19' C20' C21' 119.4(4)
C22' C21' C20' 120.3(4)
C17' C22' C21' 120.3(3)
C28' C23' C24' 118.9(3)
C28' C23' P2' 119.0(3)
C24' C23' P2' 121.9(3)
C25' C24' C23' 119.5(4)
C26' C25' C24' 120.9(4)
C25' C26' C27' 120.1(4)
C26' C27' C28' 119.3(4)
C27' C28' C23' 121.3(4)
C34' C29' C30' 118.9(4)
C34' C29' P2' 119.2(3)
C30' C29' P2' 121.7(3)
C31' C30' C29' 119.5(4)
C32' C31' C30' 120.8(5)
C31' C32' C33' 120.4(4)
C32' C33' C34' 119.5(4)
C29' C34' C33' 120.9(4)
H35D C35' H35C 113(3)
H35D C35' C36' 119(2)
H35C C35' C36' 119(2)
H35D C35' Pd1' 121(2)
H35C C35' Pd1' 104(2)
C36' C35' Pd1' 75.9(2)
C37' C36' C41' 117.4(4)
C37' C36' C35' 118.1(4)
C41' C36' C35' 123.5(4)
C37' C36' Pd1' 77.5(2)
C41' C36' Pd1' 118.3(3)
C35' C36' Pd1' 66.0(2)
H37B C37' C38' 122(2)
H37B C37' C36' 115.6(19)
C38' C37' C36' 120.8(4)
H37B C37' Pd1' 86.1(19)
C38' C37' Pd1' 124.8(3)
C36' C37' Pd1' 67.1(2)
C39' C38' C37' 120.0(4)
C38' C39' C40' 120.7(4)
C41' C40' C39' 120.7(4)
C40' C41' C36' 120.3(4)
O1 S1 O3 115.4(2)
O1 S1 O2 114.8(2)
O3 S1 O2 114.94(19)
O1 S1 C42 103.9(2)
O3 S1 C42 103.5(2)
O2 S1 C42 101.8(2)
F1 C42 F2 106.5(4)
F1 C42 F3 106.0(4)
F2 C42 F3 106.5(4)
F1 C42 S1 113.4(3)
F2 C42 S1 112.2(3)
F3 C42 S1 111.7(3)
O3' S1' O2' 114.9(2)
O3' S1' O1' 114.51(19)
O2' S1' O1' 116.19(18)
O3' S1' C42' 102.57(19)
O2' S1' C42' 102.75(19)
O1' S1' C42' 103.29(19)
F1' C42' F2' 107.0(3)
F1' C42' F3' 107.3(3)
F2' C42' F3' 106.6(3)
F1' C42' S1' 112.2(3)
F2' C42' S1' 112.0(3)
F3' C42' S1' 111.4(3)
Cl1 C43 Cl2 112.4(3)

loop_
_geom_bond_atom_site_label_1
_geom_bond_atom_site_label_2
_geom_bond_distance
Pd1 C35 2.093(4)
Pd1 C36 2.251(3)
Pd1 P2 2.2733(11)
Pd1 P1 2.3470(14)
Pd1 C37 2.418(4)
Fe1 C6 2.023(4)
Fe1 C2 2.024(4)
Fe1 C1 2.030(3)
Fe1 C10 2.040(4)
Fe1 C7 2.039(4)
Fe1 C5 2.048(3)
Fe1 C9 2.051(4)
Fe1 C3 2.053(4)
Fe1 C8 2.055(4)
Fe1 C4 2.067(4)
P1 C1 1.810(3)
P1 C17 1.813(3)
P1 C11 1.814(4)
P2 C6 1.795(4)
P2 C29 1.816(4)
P2 C23 1.817(4)
C1 C5 1.418(5)
C1 C2 1.429(5)
C2 C3 1.412(5)
C3 C4 1.419(5)
C4 C5 1.416(5)
C6 C10 1.439(5)
C6 C7 1.441(5)
C7 C8 1.418(5)
C8 C9 1.409(5)
C9 C10 1.418(5)
C11 C16 1.384(5)
C11 C12 1.397(5)
C12 C13 1.377(5)
C13 C14 1.384(5)
C14 C15 1.378(5)
C15 C16 1.387(5)
C17 C18 1.392(4)
C17 C22 1.397(5)
C18 C19 1.388(5)
C19 C20 1.376(5)
C20 C21 1.392(5)
C21 C22 1.378(5)
C23 C24 1.387(5)
C23 C28 1.392(5)
C24 C25 1.384(5)
C25 C26 1.393(5)
C26 C27 1.370(5)
C27 C28 1.384(5)
C29 C34 1.393(5)
C29 C30 1.392(5)
C30 C31 1.394(5)
C31 C32 1.374(5)
C32 C33 1.376(5)
C33 C34 1.396(5)
C35 H35A 0.85(3)
C35 H35B 1.02(4)
C35 C36 1.425(5)
C36 C41 1.420(5)
C36 C37 1.415(5)
C37 H37A 0.96(3)
C37 C38 1.403(5)
C38 C39 1.360(5)
C39 C40 1.386(5)
C40 C41 1.364(5)
Pd1' C35' 2.110(4)
Pd1' C36' 2.240(4)
Pd1' P2' 2.2857(11)
Pd1' P1' 2.3443(14)
Pd1' C37' 2.374(4)
Fe1' C6' 2.020(3)
Fe1' C1' 2.028(3)
Fe1' C2' 2.032(3)
Fe1' C7' 2.032(3)
Fe1' C10' 2.041(3)
Fe1' C5' 2.045(3)
Fe1' C4' 2.061(4)
Fe1' C8' 2.057(3)
Fe1' C3' 2.059(4)
Fe1' C9' 2.063(4)
P1' C1' 1.804(3)
P1' C17' 1.821(3)
P1' C11' 1.826(4)
P2' C6' 1.798(4)
P2' C23' 1.804(4)
P2' C29' 1.828(4)
C1' C2' 1.426(5)
C1' C5' 1.441(5)
C2' C3' 1.427(5)
C3' C4' 1.400(5)
C4' C5' 1.417(5)
C6' C10' 1.427(5)
C6' C7' 1.443(5)
C7' C8' 1.416(5)
C8' C9' 1.406(5)
C9' C10' 1.419(5)
C11' C16' 1.389(5)
C11' C12' 1.397(5)
C12' C13' 1.384(5)
C13' C14' 1.376(6)
C14' C15' 1.381(5)
C15' C16' 1.386(5)
C17' C22' 1.387(5)
C17' C18' 1.387(5)
C18' C19' 1.385(5)
C19' C20' 1.376(5)
C20' C21' 1.389(5)
C21' C22' 1.393(5)
C23' C28' 1.389(5)
C23' C24' 1.399(5)
C24' C25' 1.384(5)
C25' C26' 1.380(6)
C26' C27' 1.380(5)
C27' C28' 1.383(5)
C29' C34' 1.384(5)
C29' C30' 1.393(5)
C30' C31' 1.395(6)
C31' C32' 1.368(6)
C32' C33' 1.370(6)
C33' C34' 1.395(5)
C35' H35D 0.95(4)
C35' H35C 0.92(3)
C35' C36' 1.424(5)
C36' C37' 1.406(5)
C36' C41' 1.425(5)
C37' H37B 0.88(3)
C37' C38' 1.399(5)
C38' C39' 1.357(5)
C39' C40' 1.391(5)
C40' C41' 1.368(5)
S1 O1 1.426(3)
S1 O3 1.428(3)
S1 O2 1.434(3)
S1 C42 1.797(5)
C42 F1 1.328(5)
C42 F2 1.329(5)
C42 F3 1.340(5)
S1' O3' 1.434(3)
S1' O2' 1.432(3)
S1' O1' 1.439(3)
S1' C42' 1.819(4)
C42' F1' 1.333(4)
C42' F2' 1.337(4)
C42' F3' 1.346(4)
C43 Cl1 1.753(4)
C43 Cl2 1.759(4)
